data_9013394
loop_
_publ_author_name
'Schiferl, D.'
'Cromer, D. T.'
'Jamieson, J. C.'

_publ_section_title
;
 Structure determinations on Sb up to 85 x 10^2 MPa
 Sample: at P = 6.3 GPa
 Note: known as the A7 rhombohedral-type structure
;
_journal_name_full 'Acta Crystallographica, Section B'
_journal_page_first 807
_journal_page_last 810
_journal_paper_doi 10.1107/S0567740881004378
_journal_volume 37
_journal_year 1981
_chemical_compound_source Synthetic
_chemical_formula_sum Sb
_chemical_name_common Antimony
_chemical_name_mineral Antimony
_space_group_IT_number 166
_symmetry_space_group_name_Hall '-R 3 2"'
_symmetry_space_group_name_H-M 'R -3 m :H'
_cell_angle_alpha 90
_cell_angle_beta 90
_cell_angle_gamma 120
_cell_length_a 4.214
_cell_length_b 4.214
_cell_length_c 10.569
_cell_formula_units_Z 6
_cell_volume 162.538
_database_code_amcsd 0009736
_diffrn_ambient_pressure 6.3e+06
_exptl_crystal_density_diffrn 7.463
_cod_original_sg_symbol_H-M 'R -3 m'
_cod_database_code 9013394

loop_
_space_group_symop_operation_xyz
x,y,z
2/3+x,1/3+y,1/3+z
1/3+x,2/3+y,2/3+z
x,x-y,z
2/3+x,1/3+x-y,1/3+z
1/3+x,2/3+x-y,2/3+z
y,x,-z
2/3+y,1/3+x,1/3-z
1/3+y,2/3+x,2/3-z
-x+y,y,z
2/3-x+y,1/3+y,1/3+z
1/3-x+y,2/3+y,2/3+z
-x,-x+y,-z
2/3-x,1/3-x+y,1/3-z
1/3-x,2/3-x+y,2/3-z
-y,-x,z
2/3-y,1/3-x,1/3+z
1/3-y,2/3-x,2/3+z
x-y,-y,-z
2/3+x-y,1/3-y,1/3-z
1/3+x-y,2/3-y,2/3-z
y,-x+y,-z
2/3+y,1/3-x+y,1/3-z
1/3+y,2/3-x+y,2/3-z
-x+y,-x,z
2/3-x+y,1/3-x,1/3+z
1/3-x+y,2/3-x,2/3+z
-x,-y,-z
2/3-x,1/3-y,1/3-z
1/3-x,2/3-y,2/3-z
-y,x-y,z
2/3-y,1/3+x-y,1/3+z
1/3-y,2/3+x-y,2/3+z
x-y,x,-z
2/3+x-y,1/3+x,1/3-z
1/3+x-y,2/3+x,2/3-z

loop_
_atom_site_label
_atom_site_fract_x
_atom_site_fract_y
_atom_site_fract_z
Sb 0.00000 0.00000 0.23966

loop_
_cod_related_entry_id
_cod_related_entry_database
_cod_related_entry_code
1 AMCSD 0009736
